data_7215484
loop_
_publ_author_name
'Hsu, Wayne'
'Li, Yu-Sian'
'He, Hsiu-Yi'
'Chen, Kuan-Ting'
'Wu, Hong-Sheng'
'Proserpio, Davide M.'
'Chen, Jhy-Der'
'Wang, Ju-Chun'

_publ_section_title
;
 Stepwise formation of heteronuclear coordination networks based on
 quadruple-bonded dimolybdenum units containing formamidinate ligands
;
_journal_issue 32
_journal_name_full CrystEngComm
_journal_page_first 7385
_journal_paper_doi 10.1039/C4CE00474D
_journal_volume 16
_journal_year 2014
_chemical_formula_moiety 'C44 H36 Mo2 N16'
_chemical_formula_sum 'C44 H36 Mo2 N16'
_chemical_formula_weight 980.77
_chemical_name_systematic
; 
 ? 
;
_space_group_IT_number 56
_symmetry_cell_setting orthorhombic
_symmetry_space_group_name_Hall '-P 2ab 2ac'
_symmetry_space_group_name_H-M 'P c c n'
_atom_sites_solution_hydrogens geom
_atom_sites_solution_primary direct
_atom_sites_solution_secondary difmap
_audit_creation_method SHELXL-97
_cell_angle_alpha 90.00
_cell_angle_beta 90.00
_cell_angle_gamma 90.00
_cell_formula_units_Z 4
_cell_length_a 17.9447(4)
_cell_length_b 19.1082(4)
_cell_length_c 11.5533(2)
_cell_measurement_reflns_used 8538
_cell_measurement_temperature 296(2)
_cell_measurement_theta_max 27.87
_cell_measurement_theta_min 2.27
_cell_volume 3961.52(14)
_computing_cell_refinement 'SAINT V7.68A (BRUKER AXS, 2010)'
_computing_data_collection 'APEX2 (BRUKER AXS, 2010)'
_computing_data_reduction 'SAINT V7.68A (BRUKER AXS, 2010)'
_computing_molecular_graphics 'Bruker SHELXTL'
_computing_publication_material 'Bruker SHELXTL'
_computing_structure_refinement 'SHELXL-97 (Sheldrick, 1997)'
_computing_structure_solution 'SHELXS-97 (Sheldrick, 1990)'
_diffrn_ambient_temperature 296(2)
_diffrn_measured_fraction_theta_full 0.999
_diffrn_measured_fraction_theta_max 0.999
_diffrn_measurement_device_type 'CCD area detector'
_diffrn_measurement_method 'phi and omega scans'
_diffrn_radiation_monochromator graphite
_diffrn_radiation_source 'fine-focus sealed tube'
_diffrn_radiation_type MoK\a
_diffrn_radiation_wavelength 0.71073
_diffrn_reflns_av_R_equivalents 0.0437
_diffrn_reflns_av_sigmaI/netI 0.0354
_diffrn_reflns_limit_h_max 23
_diffrn_reflns_limit_h_min -18
_diffrn_reflns_limit_k_max 20
_diffrn_reflns_limit_k_min -25
_diffrn_reflns_limit_l_max 15
_diffrn_reflns_limit_l_min -15
_diffrn_reflns_number 34032
_diffrn_reflns_theta_full 28.31
_diffrn_reflns_theta_max 28.31
_diffrn_reflns_theta_min 1.56
_exptl_absorpt_coefficient_mu 0.691
_exptl_absorpt_correction_T_max 0.7457
_exptl_absorpt_correction_T_min 0.6290
_exptl_absorpt_correction_type multi-scan
_exptl_absorpt_process_details 'SADABS V2008/1 (BRUCKER AXS, 2008)'
_exptl_crystal_colour yellow
_exptl_crystal_density_diffrn 1.644
_exptl_crystal_density_method 'not measured'
_exptl_crystal_description plate
_exptl_crystal_F_000 1984
_exptl_crystal_size_max 0.30
_exptl_crystal_size_mid 0.20
_exptl_crystal_size_min 0.10
_refine_diff_density_max 0.436
_refine_diff_density_min -0.531
_refine_diff_density_rms 0.071
_refine_ls_extinction_method none
_refine_ls_goodness_of_fit_ref 1.018
_refine_ls_hydrogen_treatment refall
_refine_ls_matrix_type full
_refine_ls_number_parameters 352
_refine_ls_number_reflns 4935
_refine_ls_number_restraints 0
_refine_ls_restrained_S_all 1.018
_refine_ls_R_factor_all 0.0525
_refine_ls_R_factor_gt 0.0289
_refine_ls_shift/su_max 0.001
_refine_ls_shift/su_mean 0.000
_refine_ls_structure_factor_coef Fsqd
_refine_ls_weighting_details 'calc w=1/[\s^2^(Fo^2^)+(0.0284P)^2^+1.8385P] where P=(Fo^2^+2Fc^2^)/3'
_refine_ls_weighting_scheme calc
_refine_ls_wR_factor_gt 0.0591
_refine_ls_wR_factor_ref 0.0673
_reflns_number_gt 3645
_reflns_number_total 4935
_reflns_threshold_expression >2sigma(I)
_cod_data_source_file c4ce00474d2.cif
_cod_data_source_block 1
_cod_depositor_comments
;
The following automatic conversions were performed:

'_symmetry_cell_setting' value 'Orthorhombic' changed to
'orthorhombic' according to
/usr/data/users/saulius/crontab/automatic-downloads/rss-feeds/RSC/lib/dictionaries/cif_core.dic
dictionary named 'cif_core.dic' version 2.4.2 from 2011-04-26.

Automatic conversion script
Id: cif_fix_values 2281 2013-09-26 08:29:07Z andrius 

 Adding full bibliography for 7215484--7215487.cif.
;
_cod_original_sg_symbol_Hall -P2ab2ac
_cod_original_sg_symbol_H-M Pccn
_cod_database_code 7215484

loop_
_symmetry_equiv_pos_as_xyz
'x, y, z'
'-x+1/2, -y+1/2, z'
'-x, y+1/2, -z+1/2'
'x+1/2, -y, -z+1/2'
'-x, -y, -z'
'x-1/2, y-1/2, -z'
'x, -y-1/2, z-1/2'
'-x-1/2, y, z-1/2'

loop_
_atom_site_label
_atom_site_type_symbol
_atom_site_fract_x
_atom_site_fract_y
_atom_site_fract_z
_atom_site_U_iso_or_equiv
_atom_site_adp_type
_atom_site_occupancy
_atom_site_symmetry_multiplicity
_atom_site_calc_flag
Mo Mo 0.016023(11) 0.491161(9) 0.414213(15) 0.01898(6) Uani 1 1 d
N1 N 0.09768(10) 0.57647(9) 0.42320(14) 0.0224(4) Uani 1 1 d
N2 N 0.05698(10) 0.59648(9) 0.60922(14) 0.0227(4) Uani 1 1 d
N3 N 0.24609(13) 0.63720(11) 0.15584(19) 0.0433(6) Uani 1 1 d
N4 N 0.04764(14) 0.73641(11) 0.89280(18) 0.0440(6) Uani 1 1 d
N5 N 0.09886(10) 0.41364(9) 0.46031(15) 0.0237(4) Uani 1 1 d
N6 N 0.07258(10) 0.44065(9) 0.64960(15) 0.0237(4) Uani 1 1 d
N7 N 0.16132(12) 0.25048(11) 0.23166(19) 0.0420(5) Uani 1 1 d
N8 N 0.15922(13) 0.44787(12) 0.98926(17) 0.0429(6) Uani 1 1 d
C1 C 0.14970(12) 0.59615(11) 0.33749(19) 0.0232(5) Uani 1 1 d
C2 C 0.14310(14) 0.56967(12) 0.2263(2) 0.0297(5) Uani 1 1 d
H2 H 0.1072(14) 0.5385(12) 0.208(2) 0.034(7) Uiso 1 1 d
C3 C 0.19131(16) 0.59141(14) 0.1401(2) 0.0394(6) Uani 1 1 d
H3 H 0.1871(14) 0.5738(13) 0.068(2) 0.043(8) Uiso 1 1 d
C4 C 0.25418(16) 0.66030(14) 0.2644(2) 0.0394(6) Uani 1 1 d
H4 H 0.2945(16) 0.6914(14) 0.277(2) 0.051(8) Uiso 1 1 d
C5 C 0.20941(13) 0.64125(13) 0.3558(2) 0.0319(6) Uani 1 1 d
H5 H 0.2198(13) 0.6581(12) 0.427(2) 0.030(7) Uiso 1 1 d
C6 C 0.09771(13) 0.61495(12) 0.51947(19) 0.0246(5) Uani 1 1 d
H6 H 0.1269(12) 0.6558(11) 0.5249(18) 0.024(6) Uiso 1 1 d
C7 C 0.05466(12) 0.64430(11) 0.70379(18) 0.0235(5) Uani 1 1 d
C8 C 0.04412(14) 0.71530(12) 0.6878(2) 0.0318(6) Uani 1 1 d
H8 H 0.0392(14) 0.7339(13) 0.615(2) 0.040(7) Uiso 1 1 d
C9 C 0.04014(16) 0.75808(14) 0.7836(2) 0.0414(7) Uani 1 1 d
H9 H 0.0329(15) 0.8050(15) 0.775(2) 0.052(8) Uiso 1 1 d
C10 C 0.05845(17) 0.66810(14) 0.9057(2) 0.0407(7) Uani 1 1 d
H10 H 0.0666(14) 0.6533(13) 0.978(2) 0.044(8) Uiso 1 1 d
C11 C 0.06170(15) 0.62053(13) 0.8163(2) 0.0332(6) Uani 1 1 d
H11 H 0.0704(13) 0.5744(12) 0.830(2) 0.031(6) Uiso 1 1 d
C12 C 0.12450(12) 0.35931(11) 0.38651(18) 0.0248(5) Uani 1 1 d
C13 C 0.13330(16) 0.29095(13) 0.4233(2) 0.0384(6) Uani 1 1 d
H13 H 0.1250(15) 0.2782(14) 0.496(2) 0.050(8) Uiso 1 1 d
C14 C 0.15179(18) 0.23976(14) 0.3443(3) 0.0453(7) Uani 1 1 d
H14 H 0.1554(15) 0.1952(15) 0.370(2) 0.055(9) Uiso 1 1 d
C15 C 0.15523(16) 0.31700(14) 0.1982(2) 0.0404(7) Uani 1 1 d
H15 H 0.1645(14) 0.3260(13) 0.121(2) 0.047(8) Uiso 1 1 d
C16 C 0.13769(14) 0.37195(12) 0.2701(2) 0.0325(6) Uani 1 1 d
H16 H 0.1327(13) 0.4176(13) 0.240(2) 0.036(7) Uiso 1 1 d
C17 C 0.11221(13) 0.40572(11) 0.57209(19) 0.0262(5) Uani 1 1 d
H17 H 0.1483(12) 0.3730(11) 0.5983(17) 0.023(6) Uiso 1 1 d
C18 C 0.10183(13) 0.44171(10) 0.76317(18) 0.0244(5) Uani 1 1 d
C19 C 0.17665(15) 0.45509(13) 0.7839(2) 0.0328(6) Uani 1 1 d
H18 H 0.2100(14) 0.4642(12) 0.722(2) 0.037(7) Uiso 1 1 d
C20 C 0.20199(16) 0.45742(14) 0.8966(2) 0.0386(6) Uani 1 1 d
H20 H 0.2508(16) 0.4641(13) 0.912(2) 0.045(8) Uiso 1 1 d
C21 C 0.08733(17) 0.43549(14) 0.9680(2) 0.0420(7) Uani 1 1 d
H21 H 0.0568(15) 0.4284(13) 1.036(2) 0.050(8) Uiso 1 1 d
C22 C 0.05687(15) 0.43133(13) 0.8589(2) 0.0334(6) Uani 1 1 d
H22 H 0.0076(14) 0.4247(13) 0.853(2) 0.034(7) Uiso 1 1 d

loop_
_atom_site_aniso_label
_atom_site_aniso_U_11
_atom_site_aniso_U_22
_atom_site_aniso_U_33
_atom_site_aniso_U_23
_atom_site_aniso_U_13
_atom_site_aniso_U_12
Mo 0.02385(10) 0.02018(9) 0.01290(10) 0.00032(7) -0.00002(8) -0.00098(8)
N1 0.0261(10) 0.0247(9) 0.0164(9) -0.0012(8) 0.0018(8) -0.0031(7)
N2 0.0287(11) 0.0222(9) 0.0173(10) -0.0022(7) -0.0004(8) -0.0037(8)
N3 0.0468(14) 0.0437(12) 0.0396(14) -0.0021(11) 0.0184(11) -0.0077(11)
N4 0.0667(16) 0.0368(12) 0.0285(13) -0.0115(10) 0.0000(11) -0.0050(11)
N5 0.0274(10) 0.0249(9) 0.0187(9) -0.0007(8) -0.0008(8) 0.0036(8)
N6 0.0272(10) 0.0258(9) 0.0181(10) 0.0016(8) -0.0020(8) 0.0036(8)
N7 0.0522(14) 0.0370(12) 0.0367(14) -0.0102(10) -0.0003(11) 0.0073(11)
N8 0.0595(16) 0.0459(13) 0.0232(12) -0.0013(10) -0.0085(11) -0.0054(11)
C1 0.0249(12) 0.0240(11) 0.0208(12) 0.0024(9) 0.0005(9) 0.0025(9)
C2 0.0353(14) 0.0299(12) 0.0241(13) -0.0026(10) 0.0013(11) -0.0049(11)
C3 0.0517(18) 0.0441(16) 0.0224(14) -0.0044(12) 0.0112(13) 0.0003(13)
C4 0.0329(14) 0.0408(15) 0.0446(17) -0.0041(13) 0.0099(13) -0.0080(12)
C5 0.0287(13) 0.0402(14) 0.0267(14) -0.0055(11) 0.0032(11) -0.0043(11)
C6 0.0271(12) 0.0247(11) 0.0221(12) 0.0003(9) -0.0012(10) -0.0054(10)
C7 0.0241(12) 0.0275(11) 0.0188(11) -0.0035(9) -0.0003(9) -0.0067(9)
C8 0.0443(15) 0.0280(12) 0.0230(13) 0.0009(10) -0.0011(12) -0.0044(11)
C9 0.0629(19) 0.0243(13) 0.0369(16) -0.0052(11) -0.0045(14) -0.0039(12)
C10 0.0618(19) 0.0407(15) 0.0196(14) -0.0020(12) 0.0000(13) -0.0041(13)
C11 0.0503(16) 0.0277(12) 0.0218(13) 0.0011(10) 0.0013(11) -0.0022(11)
C12 0.0242(12) 0.0261(11) 0.0240(12) -0.0030(9) -0.0012(9) 0.0021(9)
C13 0.0573(18) 0.0315(13) 0.0264(14) 0.0020(12) 0.0014(13) 0.0042(12)
C14 0.066(2) 0.0256(14) 0.0445(18) -0.0030(13) -0.0024(15) 0.0080(13)
C15 0.0539(18) 0.0445(16) 0.0229(14) -0.0045(12) 0.0053(13) 0.0035(13)
C16 0.0432(15) 0.0273(12) 0.0269(14) 0.0004(10) 0.0003(11) 0.0038(11)
C17 0.0290(13) 0.0275(11) 0.0221(12) 0.0004(10) -0.0023(10) 0.0049(10)
C18 0.0332(13) 0.0212(10) 0.0188(11) -0.0006(9) -0.0027(10) 0.0033(9)
C19 0.0334(15) 0.0384(14) 0.0267(14) 0.0004(11) 0.0002(11) 0.0004(11)
C20 0.0384(16) 0.0412(15) 0.0363(16) -0.0033(12) -0.0118(13) -0.0008(12)
C21 0.0571(19) 0.0463(16) 0.0226(13) 0.0012(12) 0.0034(14) -0.0055(14)
C22 0.0331(15) 0.0407(14) 0.0263(14) 0.0034(11) 0.0012(12) -0.0017(12)

loop_
_atom_type_symbol
_atom_type_description
_atom_type_scat_dispersion_real
_atom_type_scat_dispersion_imag
_atom_type_scat_source
C C 0.0033 0.0016 'International Tables Vol C Tables 4.2.6.8 and 6.1.1.4'
H H 0.0000 0.0000 'International Tables Vol C Tables 4.2.6.8 and 6.1.1.4'
N N 0.0061 0.0033 'International Tables Vol C Tables 4.2.6.8 and 6.1.1.4'
Mo Mo -1.6832 0.6857 'International Tables Vol C Tables 4.2.6.8 and 6.1.1.4'

loop_
_geom_angle_atom_site_label_1
_geom_angle_atom_site_label_2
_geom_angle_atom_site_label_3
_geom_angle
_geom_angle_site_symmetry_1
_geom_angle_site_symmetry_3
Mo Mo N2 94.47(5) 5_566 5_566
Mo Mo N5 93.79(5) 5_566 .
N2 Mo N5 85.19(7) 5_566 .
Mo Mo N6 91.34(5) 5_566 5_566
N2 Mo N6 88.77(7) 5_566 5_566
N5 Mo N6 172.36(6) . 5_566
Mo Mo N1 91.08(5) 5_566 .
N2 Mo N1 174.01(6) 5_566 .
N5 Mo N1 92.18(7) . .
N6 Mo N1 93.38(7) 5_566 .
C6 N1 C1 115.97(18) . .
C6 N1 Mo 116.70(14) . .
C1 N1 Mo 127.32(13) . .
C6 N2 C7 116.62(18) . .
C6 N2 Mo 116.69(14) . 5_566
C7 N2 Mo 125.45(13) . 5_566
C3 N3 C4 115.2(2) . .
C10 N4 C9 115.2(2) . .
C17 N5 C12 116.36(18) . .
C17 N5 Mo 116.30(15) . .
C12 N5 Mo 125.10(14) . .
C17 N6 C18 115.83(18) . .
C17 N6 Mo 117.61(14) . 5_566
C18 N6 Mo 125.12(13) . 5_566
C14 N7 C15 114.9(2) . .
C20 N8 C21 115.7(2) . .
C2 C1 C5 115.7(2) . .
C2 C1 N1 119.8(2) . .
C5 C1 N1 124.6(2) . .
C3 C2 C1 120.3(2) . .
C3 C2 H2 118.1(15) . .
C1 C2 H2 121.6(15) . .
N3 C3 C2 124.2(2) . .
N3 C3 H3 115.7(17) . .
C2 C3 H3 120.1(17) . .
N3 C4 C5 124.7(2) . .
N3 C4 H4 115.6(16) . .
C5 C4 H4 119.7(16) . .
C4 C5 C1 119.8(2) . .
C4 C5 H5 118.9(15) . .
C1 C5 H5 121.3(15) . .
N2 C6 N1 120.6(2) . .
N2 C6 H6 118.6(13) . .
N1 C6 H6 120.8(13) . .
C8 C7 C11 117.4(2) . .
C8 C7 N2 122.1(2) . .
C11 C7 N2 120.49(19) . .
C9 C8 C7 118.8(2) . .
C9 C8 H8 120.2(16) . .
C7 C8 H8 121.0(16) . .
N4 C9 C8 124.7(2) . .
N4 C9 H9 115.1(17) . .
C8 C9 H9 120.2(17) . .
N4 C10 C11 124.8(2) . .
N4 C10 H10 116.0(17) . .
C11 C10 H10 119.1(17) . .
C10 C11 C7 119.0(2) . .
C10 C11 H11 120.8(15) . .
C7 C11 H11 120.2(15) . .
C13 C12 C16 116.3(2) . .
C13 C12 N5 122.9(2) . .
C16 C12 N5 120.7(2) . .
C14 C13 C12 119.6(2) . .
C14 C13 H13 118.3(18) . .
C12 C13 H13 122.1(18) . .
N7 C14 C13 124.8(2) . .
N7 C14 H14 117.0(18) . .
C13 C14 H14 118.1(18) . .
N7 C15 C16 124.9(2) . .
N7 C15 H15 116.3(16) . .
C16 C15 H15 118.8(17) . .
C15 C16 C12 119.4(2) . .
C15 C16 H16 120.4(15) . .
C12 C16 H16 120.1(14) . .
N5 C17 N6 120.4(2) . .
N5 C17 H17 120.7(13) . .
N6 C17 H17 118.9(13) . .
C22 C18 C19 116.9(2) . .
C22 C18 N6 121.6(2) . .
C19 C18 N6 121.5(2) . .
C20 C19 C18 119.2(2) . .
C20 C19 H18 119.7(15) . .
C18 C19 H18 121.1(15) . .
N8 C20 C19 124.4(3) . .
N8 C20 H20 114.9(17) . .
C19 C20 H20 120.7(17) . .
N8 C21 C22 124.3(3) . .
N8 C21 H21 114.9(16) . .
C22 C21 H21 120.8(16) . .
C21 C22 C18 119.5(2) . .
C21 C22 H22 118.2(17) . .
C18 C22 H22 122.2(17) . .

loop_
_geom_bond_atom_site_label_1
_geom_bond_atom_site_label_2
_geom_bond_distance
_geom_bond_site_symmetry_2
Mo Mo 2.0914(3) 5_566
Mo N2 2.1434(17) 5_566
Mo N5 2.1650(17) .
Mo N6 2.1839(17) 5_566
Mo N1 2.1943(17) .
N1 C6 1.333(3) .
N1 C1 1.412(3) .
N2 C6 1.317(3) .
N2 C7 1.425(3) .
N2 Mo 2.1434(17) 5_566
N3 C3 1.329(3) .
N3 C4 1.337(3) .
N4 C10 1.328(3) .
N4 C9 1.335(3) .
N5 C17 1.322(3) .
N5 C12 1.420(3) .
N6 C17 1.324(3) .
N6 C18 1.413(3) .
N6 Mo 2.1839(17) 5_566
N7 C14 1.328(3) .
N7 C15 1.333(3) .
N8 C20 1.330(3) .
N8 C21 1.334(3) .
C1 C2 1.386(3) .
C1 C5 1.391(3) .
C2 C3 1.383(3) .
C2 H2 0.90(2) .
C3 H3 0.90(3) .
C4 C5 1.376(3) .
C4 H4 0.95(3) .
C5 H5 0.90(2) .
C6 H6 0.94(2) .
C7 C8 1.382(3) .
C7 C11 1.382(3) .
C8 C9 1.377(3) .
C8 H8 0.92(3) .
C9 H9 0.91(3) .
C10 C11 1.378(3) .
C10 H10 0.90(3) .
C11 H11 0.91(2) .
C12 C13 1.383(3) .
C12 C16 1.387(3) .
C13 C14 1.379(4) .
C13 H13 0.89(3) .
C14 H14 0.90(3) .
C15 C16 1.375(3) .
C15 H15 0.93(3) .
C16 H16 0.94(2) .
C17 H17 0.95(2) .
C18 C22 1.383(3) .
C18 C19 1.388(3) .
C19 C20 1.380(3) .
C19 H18 0.95(2) .
C20 H20 0.90(3) .
C21 C22 1.376(4) .
C21 H21 0.97(3) .
C22 H22 0.90(2) .
